data_1518640
loop_
_publ_author_name
'Zhong, Xue'
'Li, You'
'Zhang, Jing'
'Han, Fu-She'

_publ_section_title
;
 Synthetic Study toward the Misassigned (+-)-Tronoharine.
;
_journal_issue 3
_journal_name_full 'Organic letters'
_journal_page_first 720
_journal_page_last 723
_journal_paper_doi 10.1021/ol503734x
_journal_volume 17
_journal_year 2015
_chemical_formula_sum 'C20 H22 N2 O5'
_chemical_formula_weight 370.65
_chemical_name_systematic
; 
 ? 
;
_space_group_IT_number 2
_symmetry_cell_setting triclinic
_symmetry_space_group_name_Hall '-P 1'
_symmetry_space_group_name_H-M 'P -1'
_atom_sites_solution_hydrogens geom
_atom_sites_solution_primary direct
_atom_sites_solution_secondary difmap
_audit_creation_method SHELXL-97
_cell_angle_alpha 75.828(11)
_cell_angle_beta 88.836(13)
_cell_angle_gamma 88.885(12)
_cell_formula_units_Z 8
_cell_length_a 9.272(5)
_cell_length_b 15.087(8)
_cell_length_c 26.669(14)
_cell_measurement_reflns_used 1136
_cell_measurement_temperature 296(2)
_cell_measurement_theta_max 17.86
_cell_measurement_theta_min 2.34
_cell_volume 3616(3)
_computing_cell_refinement 'Bruker SMART'
_computing_data_collection 'Bruker SMART'
_computing_data_reduction 'Bruker SAINT'
_computing_molecular_graphics 'Bruker SHELXTL'
_computing_publication_material 'Bruker SHELXTL'
_computing_structure_refinement 'SHELXL-97 (Sheldrick, 1997)'
_computing_structure_solution 'SHELXS-97 (Sheldrick, 1990)'
_diffrn_ambient_temperature 296(2)
_diffrn_measured_fraction_theta_full 0.992
_diffrn_measured_fraction_theta_max 0.992
_diffrn_measurement_device_type 'CCD area detector'
_diffrn_measurement_method 'phi and omega scans'
_diffrn_radiation_monochromator graphite
_diffrn_radiation_source 'fine-focus sealed tube'
_diffrn_radiation_type MoK\a
_diffrn_radiation_wavelength 0.71073
_diffrn_reflns_av_R_equivalents 0.1728
_diffrn_reflns_av_sigmaI/netI 0.3402
_diffrn_reflns_limit_h_max 10
_diffrn_reflns_limit_h_min -8
_diffrn_reflns_limit_k_max 17
_diffrn_reflns_limit_k_min -17
_diffrn_reflns_limit_l_max 30
_diffrn_reflns_limit_l_min -30
_diffrn_reflns_number 22122
_diffrn_reflns_theta_full 24.28
_diffrn_reflns_theta_max 24.28
_diffrn_reflns_theta_min 0.79
_exptl_absorpt_coefficient_mu 0.099
_exptl_absorpt_correction_T_max 0.9854
_exptl_absorpt_correction_T_min 0.9854
_exptl_absorpt_correction_type none
_exptl_crystal_density_diffrn 1.362
_exptl_crystal_density_method 'not measured'
_exptl_crystal_F_000 1570
_exptl_crystal_size_max 0.15
_exptl_crystal_size_mid 0.15
_exptl_crystal_size_min 0.15
_refine_diff_density_max 0.296
_refine_diff_density_min -0.278
_refine_diff_density_rms 0.062
_refine_ls_extinction_method none
_refine_ls_goodness_of_fit_ref 0.781
_refine_ls_hydrogen_treatment mixed
_refine_ls_matrix_type full
_refine_ls_number_parameters 973
_refine_ls_number_reflns 11639
_refine_ls_number_restraints 6
_refine_ls_restrained_S_all 0.784
_refine_ls_R_factor_all 0.3073
_refine_ls_R_factor_gt 0.0740
_refine_ls_shift/su_max 0.059
_refine_ls_shift/su_mean 0.002
_refine_ls_structure_factor_coef Fsqd
_refine_ls_weighting_details 'calc w=1/[\s^2^(Fo^2^)+(0.0000P)^2^+0.0000P] where P=(Fo^2^+2Fc^2^)/3'
_refine_ls_weighting_scheme calc
_refine_ls_wR_factor_gt 0.0831
_refine_ls_wR_factor_ref 0.1209
_reflns_number_gt 2981
_reflns_number_total 11639
_reflns_threshold_expression >2sigma(I)
_cod_data_source_file ol503734x_si_002.cif
_cod_data_source_block 1
_cod_depositor_comments
;
The following automatic conversions were performed:

'_symmetry_cell_setting' value 'Triclinic' changed to 'triclinic'
according to
/usr/data/users/saulius/crontab/automatic-downloads/rss-feeds/ACS/lib/dictionaries/cif_core.dic
dictionary named 'cif_core.dic' version 2.4.2 from 2011-04-26.

Automatic conversion script
Id: cif_fix_values 3008 2015-01-20 13:52:24Z robertas 

 Adding full bibliography for 1518640--1518641.cif.
;
_cod_original_sg_symbol_H-M P-1
_cod_database_code 1518640

loop_
_symmetry_equiv_pos_as_xyz
'x, y, z'
'-x, -y, -z'

loop_
_atom_site_label
_atom_site_type_symbol
_atom_site_fract_x
_atom_site_fract_y
_atom_site_fract_z
_atom_site_U_iso_or_equiv
_atom_site_adp_type
_atom_site_occupancy
_atom_site_symmetry_multiplicity
_atom_site_calc_flag
_atom_site_refinement_flags
C1 C 1.2119(8) 0.3990(5) 0.3400(3) 0.064(3) Uani 1 1 d .
H1A H 1.2869 0.4084 0.3157 0.077 Uiso 1 1 calc R
C2 C 1.0704(9) 0.4089(5) 0.3245(3) 0.063(3) Uani 1 1 d .
H2A H 1.0505 0.4269 0.2894 0.075 Uiso 1 1 calc R
C3 C 0.9602(8) 0.3929(4) 0.3592(3) 0.052(2) Uani 1 1 d .
H3A H 0.8657 0.3973 0.3477 0.063 Uiso 1 1 calc R
C4 C 0.9870(7) 0.3696(4) 0.4125(3) 0.0337(18) Uani 1 1 d .
C5 C 1.1300(8) 0.3602(4) 0.4274(3) 0.0337(18) Uani 1 1 d .
C6 C 1.2410(8) 0.3749(4) 0.3925(3) 0.050(2) Uani 1 1 d .
H6B H 1.3358 0.3688 0.4037 0.060 Uiso 1 1 calc R
C7 C 0.8923(8) 0.3558(4) 0.4590(3) 0.0337(19) Uani 1 1 d .
C8 C 1.2532(8) 0.3248(5) 0.5122(3) 0.043(2) Uani 1 1 d .
C9 C 1.2176(7) 0.2980(4) 0.5694(3) 0.050(2) Uani 1 1 d .
H9A H 1.2998 0.3096 0.5887 0.060 Uiso 1 1 calc R
H9B H 1.1979 0.2331 0.5798 0.060 Uiso 1 1 calc R
C10 C 1.0875(7) 0.3515(5) 0.5818(3) 0.054(2) Uani 1 1 d .
H10A H 1.1047 0.4165 0.5692 0.064 Uiso 1 1 calc R
H10B H 1.0730 0.3385 0.6190 0.064 Uiso 1 1 calc R
C11 C 0.9525(8) 0.3265(4) 0.5569(3) 0.0404(19) Uani 1 1 d .
C12 C 0.9904(7) 0.3094(4) 0.5031(3) 0.0353(19) Uani 1 1 d .
C14 C 0.7648(8) 0.3884(4) 0.4654(3) 0.0357(19) Uani 1 1 d .
C15 C 0.7125(7) 0.3971(4) 0.5179(3) 0.043(2) Uani 1 1 d .
H15A H 0.6557 0.4539 0.5132 0.051 Uiso 1 1 calc R
C16 C 0.8408(6) 0.4035(4) 0.5517(2) 0.0377(19) Uani 1 1 d .
H16A H 0.8882 0.4612 0.5374 0.045 Uiso 1 1 calc R
H16B H 0.8048 0.4045 0.5860 0.045 Uiso 1 1 calc R
C17 C 0.8937(8) 0.2332(4) 0.5890(2) 0.054(2) Uani 1 1 d .
H17A H 0.9631 0.2030 0.6146 0.065 Uiso 1 1 calc R
H17B H 0.8040 0.2422 0.6066 0.065 Uiso 1 1 calc R
C18 C 0.8694(8) 0.1770(4) 0.5500(3) 0.058(2) Uani 1 1 d .
H18A H 0.8759 0.1119 0.5657 0.069 Uiso 1 1 calc R
H18B H 0.7774 0.1915 0.5331 0.069 Uiso 1 1 calc R
C19 C 1.0982(7) 0.1234(4) 0.4630(3) 0.068(3) Uani 1 1 d .
H19A H 1.0912 0.1037 0.4316 0.103 Uiso 1 1 calc R
H19B H 1.1027 0.0710 0.4919 0.103 Uiso 1 1 calc R
H19C H 1.1837 0.1588 0.4617 0.103 Uiso 1 1 calc R
C20 C 0.6314(8) -0.0794(5) 0.3141(3) 0.041(2) Uani 1 1 d .
C21 C 0.6693(8) -0.1588(5) 0.2989(3) 0.056(2) Uani 1 1 d .
H21A H 0.7656 -0.1747 0.2954 0.067 Uiso 1 1 calc R
C22 C 0.5606(11) -0.2132(5) 0.2893(3) 0.076(3) Uani 1 1 d .
H22A H 0.5834 -0.2672 0.2798 0.091 Uiso 1 1 calc R
C23 C 0.4210(10) -0.1881(6) 0.2936(3) 0.074(3) Uani 1 1 d .
H23A H 0.3500 -0.2256 0.2863 0.089 Uiso 1 1 calc R
C24 C 0.4870(9) -0.0567(5) 0.3180(3) 0.048(2) Uani 1 1 d .
C25 C 0.3785(8) -0.1106(5) 0.3081(3) 0.064(3) Uani 1 1 d .
H25A H 0.2816 -0.0952 0.3111 0.076 Uiso 1 1 calc R
C26 C 0.7215(8) -0.0025(4) 0.3220(3) 0.0381(19) Uani 1 1 d .
C27 C 0.3513(10) 0.0749(5) 0.3390(3) 0.061(3) Uani 1 1 d .
C28 C 0.3771(7) 0.1618(5) 0.3541(3) 0.057(2) Uani 1 1 d .
H28A H 0.3933 0.1485 0.3910 0.068 Uiso 1 1 calc R
H28B H 0.2917 0.2007 0.3468 0.068 Uiso 1 1 calc R
C29 C 0.5056(7) 0.2126(4) 0.3256(3) 0.050(2) Uani 1 1 d .
H29A H 0.5134 0.2709 0.3346 0.060 Uiso 1 1 calc R
H29B H 0.4906 0.2249 0.2886 0.060 Uiso 1 1 calc R
C30 C 0.6464(8) 0.1576(4) 0.3390(3) 0.043(2) Uani 1 1 d .
C31 C 0.6169(7) 0.0535(5) 0.3477(3) 0.0384(19) Uani 1 1 d .
C32 C 0.7526(8) 0.1882(4) 0.2940(3) 0.057(2) Uani 1 1 d .
H32A H 0.7032 0.1898 0.2621 0.068 Uiso 1 1 calc R
H32B H 0.7817 0.2501 0.2929 0.068 Uiso 1 1 calc R
C33 C 0.8484(8) 0.0281(5) 0.3020(3) 0.046(2) Uani 1 1 d .
C34 C 0.8874(8) 0.1286(5) 0.2961(3) 0.055(2) Uani 1 1 d .
H34A H 0.9390 0.1492 0.2630 0.066 Uiso 1 1 calc R
C35 C 0.9458(8) -0.0281(6) 0.2786(3) 0.047(2) Uani 1 1 d .
C36 C 0.7379(8) 0.0708(4) 0.4216(3) 0.056(2) Uani 1 1 d .
H36A H 0.8299 0.0484 0.4114 0.068 Uiso 1 1 calc R
H36B H 0.7360 0.0657 0.4586 0.068 Uiso 1 1 calc R
C37 C 0.7039(7) 0.1678(4) 0.3907(3) 0.051(2) Uani 1 1 d .
H37A H 0.7901 0.2045 0.3853 0.061 Uiso 1 1 calc R
H37B H 0.6319 0.1965 0.4087 0.061 Uiso 1 1 calc R
C42 C 1.0899(9) -0.0320(5) 0.2054(3) 0.126(4) Uani 1 1 d U
H42A H 1.1164 0.0065 0.1723 0.190 Uiso 1 1 calc R
H42B H 1.0441 -0.0858 0.2006 0.190 Uiso 1 1 calc R
H42C H 1.1747 -0.0494 0.2257 0.190 Uiso 1 1 calc R
C43 C 0.5191(8) -0.1079(5) 0.4563(3) 0.099(3) Uani 1 1 d .
H43A H 0.5300 -0.1729 0.4686 0.149 Uiso 1 1 calc R
H43B H 0.4308 -0.0938 0.4376 0.149 Uiso 1 1 calc R
H43C H 0.5166 -0.0803 0.4851 0.149 Uiso 1 1 calc R
C44 C 0.4947(8) 0.6056(5) 0.1842(3) 0.039(2) Uani 1 1 d .
C45 C 0.4592(8) 0.5355(5) 0.2252(3) 0.049(2) Uani 1 1 d .
H45A H 0.3633 0.5210 0.2336 0.058 Uiso 1 1 calc R
C46 C 0.5694(9) 0.4867(5) 0.2541(3) 0.059(2) Uani 1 1 d .
H46A H 0.5471 0.4379 0.2818 0.071 Uiso 1 1 calc R
C47 C 0.7108(9) 0.5085(5) 0.2427(3) 0.064(3) Uani 1 1 d .
H47A H 0.7829 0.4754 0.2633 0.077 Uiso 1 1 calc R
C48 C 0.7485(8) 0.5811(5) 0.2000(3) 0.055(2) Uani 1 1 d .
H48A H 0.8042 0.6244 0.2129 0.066 Uiso 1 1 calc R
H48B H 0.8116 0.5563 0.1772 0.066 Uiso 1 1 calc R
C49 C 0.6362(8) 0.6297(5) 0.1703(3) 0.042(2) Uani 1 1 d .
C51 C 0.7683(8) 0.7428(5) 0.1048(3) 0.052(2) Uani 1 1 d .
C52 C 0.7391(7) 0.8173(4) 0.0580(3) 0.054(2) Uani 1 1 d .
H52A H 0.7224 0.7914 0.0287 0.065 Uiso 1 1 calc R
H52B H 0.8219 0.8569 0.0498 0.065 Uiso 1 1 calc R
C53 C 0.6065(7) 0.8723(4) 0.0681(3) 0.063(2) Uani 1 1 d .
H53A H 0.5960 0.9262 0.0398 0.075 Uiso 1 1 calc R
H53B H 0.6201 0.8925 0.0995 0.075 Uiso 1 1 calc R
C54 C 0.4690(8) 0.8159(5) 0.0736(3) 0.048(2) Uani 1 1 d .
C55 C 0.5035(7) 0.7167(5) 0.1036(3) 0.0387(19) Uani 1 1 d .
C56 C 0.3560(8) 0.8582(4) 0.1026(3) 0.058(2) Uani 1 1 d .
H56A H 0.4007 0.8719 0.1324 0.069 Uiso 1 1 calc R
H56B H 0.3237 0.9158 0.0803 0.069 Uiso 1 1 calc R
C57 C 0.2756(8) 0.7068(5) 0.1544(3) 0.043(2) Uani 1 1 d .
C58 C 0.2254(8) 0.7998(5) 0.1211(3) 0.051(2) Uani 1 1 d .
H58A H 0.1665 0.8301 0.1431 0.062 Uiso 1 1 calc R
C59 C 0.1808(8) 0.6610(5) 0.1985(3) 0.043(2) Uani 1 1 d .
C60 C 0.0456(9) 0.6864(5) 0.2687(3) 0.095(3) Uani 1 1 d .
H60A H 0.0230 0.7340 0.2859 0.142 Uiso 1 1 calc R
H60B H 0.0911 0.6360 0.2925 0.142 Uiso 1 1 calc R
H60C H -0.0416 0.6662 0.2564 0.142 Uiso 1 1 calc R
C61 C 0.4182(8) 0.8075(5) 0.0206(3) 0.069(3) Uani 1 1 d .
H61A H 0.3306 0.8432 0.0108 0.082 Uiso 1 1 calc R
H61B H 0.4918 0.8285 -0.0058 0.082 Uiso 1 1 calc R
C63 C 0.4056(7) 0.6736(4) 0.1485(3) 0.0338(18) Uani 1 1 d .
C64 C 0.6027(8) 0.5246(4) 0.0636(3) 0.075(3) Uani 1 1 d .
H64A H 0.5911 0.4600 0.0769 0.113 Uiso 1 1 calc R
H64B H 0.6924 0.5427 0.0751 0.113 Uiso 1 1 calc R
H64C H 0.6027 0.5391 0.0265 0.113 Uiso 1 1 calc R
C65 C 0.3906(8) 0.7060(5) 0.0273(3) 0.066(3) Uani 1 1 d .
H65A H 0.2972 0.6885 0.0433 0.080 Uiso 1 1 calc R
H65B H 0.3985 0.6883 -0.0053 0.080 Uiso 1 1 calc R
C66 C -0.0240(8) 0.1806(4) 0.0981(3) 0.039(2) Uani 1 1 d .
C67 C 0.1188(8) 0.1570(5) 0.0939(2) 0.040(2) Uani 1 1 d .
C68 C 0.1546(8) 0.0839(4) 0.0730(2) 0.045(2) Uani 1 1 d .
H68A H 0.2507 0.0679 0.0689 0.054 Uiso 1 1 calc R
C69 C 0.0449(9) 0.0352(4) 0.0583(3) 0.050(2) Uani 1 1 d .
H69A H 0.0680 -0.0148 0.0449 0.060 Uiso 1 1 calc R
C70 C -0.0982(9) 0.0596(5) 0.0630(3) 0.059(2) Uani 1 1 d .
H70A H -0.1701 0.0259 0.0528 0.071 Uiso 1 1 calc R
C71 C -0.1352(7) 0.1333(5) 0.0827(2) 0.048(2) Uani 1 1 d .
H71A H -0.2311 0.1508 0.0856 0.058 Uiso 1 1 calc R
C72 C 0.2062(8) 0.2193(5) 0.1165(2) 0.0389(19) Uani 1 1 d .
C73 C 0.3320(8) 0.2056(5) 0.1409(3) 0.039(2) Uani 1 1 d .
C74 C 0.3714(8) 0.2616(5) 0.1780(3) 0.056(2) Uani 1 1 d .
H74A H 0.4201 0.2210 0.2074 0.067 Uiso 1 1 calc R
C75 C 0.4306(8) 0.1310(5) 0.1363(3) 0.045(2) Uani 1 1 d .
C76 C 0.2373(7) 0.2999(4) 0.1986(3) 0.049(2) Uani 1 1 d .
H76A H 0.2674 0.3398 0.2198 0.059 Uiso 1 1 calc R
H76B H 0.1866 0.2494 0.2211 0.059 Uiso 1 1 calc R
C77 C 0.1301(8) 0.3531(5) 0.1595(3) 0.047(2) Uani 1 1 d .
C78 C 0.1056(8) 0.2994(5) 0.1175(2) 0.0365(19) Uani 1 1 d .
C79 C -0.1597(9) 0.2990(5) 0.1305(3) 0.053(2) Uani 1 1 d .
C80 C -0.1364(7) 0.3823(4) 0.1501(3) 0.052(2) Uani 1 1 d .
H80A H -0.2224 0.3953 0.1684 0.063 Uiso 1 1 calc R
H80B H -0.1196 0.4342 0.1210 0.063 Uiso 1 1 calc R
C81 C -0.0084(7) 0.3693(4) 0.1860(3) 0.050(2) Uani 1 1 d .
H81A H 0.0006 0.4232 0.1993 0.060 Uiso 1 1 calc R
H81B H -0.0260 0.3176 0.2151 0.060 Uiso 1 1 calc R
C82 C 0.2330(8) 0.4312(4) 0.0749(3) 0.051(2) Uani 1 1 d .
H82A H 0.2337 0.4881 0.0483 0.061 Uiso 1 1 calc R
H82B H 0.3252 0.3997 0.0748 0.061 Uiso 1 1 calc R
C83 C 0.1942(7) 0.4463(4) 0.1278(2) 0.049(2) Uani 1 1 d .
H83A H 0.1235 0.4955 0.1249 0.058 Uiso 1 1 calc R
H83B H 0.2792 0.4616 0.1445 0.058 Uiso 1 1 calc R
C84 C 0.0237(8) 0.3631(4) -0.0091(3) 0.077(3) Uani 1 1 d .
H84A H 0.0397 0.3384 -0.0387 0.115 Uiso 1 1 calc R
H84B H 0.0183 0.4286 -0.0200 0.115 Uiso 1 1 calc R
H84C H -0.0651 0.3403 0.0079 0.115 Uiso 1 1 calc R
C86 C 0.6002(8) 0.0237(5) 0.1820(3) 0.085(3) Uani 1 1 d .
H86A H 0.6372 0.0018 0.2163 0.128 Uiso 1 1 calc R
H86B H 0.6776 0.0481 0.1585 0.128 Uiso 1 1 calc R
H86C H 0.5572 -0.0259 0.1713 0.128 Uiso 1 1 calc R
C87 C 0.5278(8) 0.5540(4) 0.3791(2) 0.069(3) Uani 1 1 d .
H87A H 0.4981 0.6130 0.3833 0.103 Uiso 1 1 calc R
H87B H 0.4442 0.5179 0.3782 0.103 Uiso 1 1 calc R
H87C H 0.5819 0.5610 0.3474 0.103 Uiso 1 1 calc R
C88 C 0.6667(8) 0.4258(5) 0.4206(3) 0.043(2) Uani 1 1 d .
N1 N 1.1337(6) 0.3371(3) 0.4819(2) 0.0352(15) Uani 1 1 d .
N2 N 0.9884(6) 0.2077(4) 0.5152(2) 0.0399(16) Uani 1 1 d .
N3 N 0.4750(6) 0.0285(4) 0.3322(2) 0.0455(17) Uani 1 1 d .
N4 N 0.6157(6) 0.0245(4) 0.4053(2) 0.0460(17) Uani 1 1 d .
N5 N 0.6481(6) 0.7028(4) 0.1270(2) 0.0389(16) Uani 1 1 d .
N6 N 0.5083(6) 0.6683(4) 0.0616(2) 0.0450(17) Uani 1 1 d .
N7 N -0.0377(6) 0.2573(4) 0.1197(2) 0.0390(16) Uani 1 1 d .
N8 N 0.1118(6) 0.3734(4) 0.0695(2) 0.0421(16) Uani 1 1 d .
O1 O 0.9758(5) 0.1776(3) 0.46873(18) 0.0529(14) Uani 1 1 d .
O2 O 1.3735(5) 0.3391(3) 0.49323(18) 0.0584(16) Uani 1 1 d .
O4 O 0.6173(5) 0.5086(3) 0.42220(17) 0.0483(14) Uani 1 1 d .
O5 O 0.6399(5) 0.3887(3) 0.38744(18) 0.0581(16) Uani 1 1 d .
O6 O 0.6246(5) 0.3239(3) 0.54459(16) 0.0558(14) Uani 1 1 d .
H6A H 0.5470 0.3266 0.5300 0.084 Uiso 1 1 calc R
O7 O 0.9816(6) -0.1052(3) 0.29862(18) 0.0687(18) Uani 1 1 d .
O8 O 0.9903(6) 0.0176(3) 0.2321(2) 0.083(2) Uani 1 1 d .
O9 O 0.9800(5) 0.1405(3) 0.3353(2) 0.0777(18) Uani 1 1 d .
H9C H 1.0561 0.1126 0.3336 0.116 Uiso 1 1 calc R
O10 O 0.2351(5) 0.0487(4) 0.3301(2) 0.090(2) Uani 1 1 d .
O11 O 0.6394(5) -0.0725(3) 0.42247(18) 0.0567(15) Uani 1 1 d .
O12 O 0.4871(5) 0.5720(3) 0.08179(17) 0.0545(15) Uani 1 1 d .
O13 O 0.1406(6) 0.7204(3) 0.2261(2) 0.0663(17) Uani 1 1 d .
O14 O 0.1379(5) 0.5849(3) 0.20777(19) 0.0606(16) Uani 1 1 d .
O15 O 0.1406(5) 0.7919(3) 0.07945(18) 0.0667(16) Uani 1 1 d .
H15B H 0.0625 0.7700 0.0904 0.100 Uiso 1 1 calc R
O17 O 0.8865(5) 0.7203(3) 0.1229(2) 0.0705(18) Uani 1 1 d .
O18 O 0.1391(5) 0.3365(3) 0.02565(17) 0.0504(14) Uani 1 1 d .
O19 O 0.4654(5) 0.3349(3) 0.1565(2) 0.0785(18) Uani 1 1 d .
H19 H 0.5384 0.3149 0.1450 0.118 Uiso 1 1 calc R
O20 O 0.4924(5) 0.0946(3) 0.18190(18) 0.0648(16) Uani 1 1 d .
O21 O 0.4585(6) 0.1038(4) 0.0992(2) 0.0731(19) Uani 1 1 d .
O22 O -0.2795(5) 0.2701(3) 0.1259(2) 0.081(2) Uani 1 1 d .

loop_
_atom_site_aniso_label
_atom_site_aniso_U_11
_atom_site_aniso_U_22
_atom_site_aniso_U_33
_atom_site_aniso_U_23
_atom_site_aniso_U_13
_atom_site_aniso_U_12
C1 0.059(7) 0.085(7) 0.038(6) 0.006(5) 0.011(5) -0.010(5)
C2 0.057(6) 0.093(7) 0.031(5) -0.001(5) -0.004(5) 0.009(6)
C3 0.055(6) 0.069(6) 0.027(5) -0.002(4) -0.006(5) 0.000(5)
C4 0.026(5) 0.032(4) 0.042(5) -0.007(4) -0.001(4) -0.003(4)
C5 0.034(5) 0.031(4) 0.033(5) -0.001(4) 0.003(4) -0.007(4)
C6 0.045(6) 0.040(5) 0.056(6) 0.005(4) -0.004(5) -0.008(4)
C7 0.038(5) 0.028(4) 0.038(5) -0.014(4) -0.012(4) -0.004(4)
C8 0.041(6) 0.039(5) 0.051(6) -0.013(4) -0.007(5) -0.005(4)
C9 0.033(5) 0.066(6) 0.049(6) -0.008(4) -0.013(4) -0.015(4)
C10 0.041(5) 0.079(6) 0.043(5) -0.018(4) -0.004(5) -0.014(5)
C11 0.038(5) 0.043(5) 0.037(5) -0.004(4) -0.001(4) -0.008(4)
C12 0.027(5) 0.033(5) 0.042(5) -0.001(4) -0.004(4) -0.005(4)
C14 0.032(5) 0.034(5) 0.041(5) -0.007(4) 0.002(4) -0.006(4)
C15 0.038(5) 0.043(5) 0.045(5) -0.007(4) -0.007(4) 0.000(4)
C16 0.029(5) 0.056(5) 0.028(4) -0.010(4) 0.003(4) -0.006(4)
C17 0.058(6) 0.058(5) 0.036(5) 0.005(4) 0.003(4) -0.007(5)
C18 0.063(6) 0.046(5) 0.048(6) 0.020(4) 0.001(5) -0.008(5)
C19 0.062(6) 0.074(6) 0.078(7) -0.036(5) -0.005(5) 0.008(5)
C20 0.049(6) 0.037(5) 0.037(5) -0.007(4) -0.013(4) 0.004(5)
C21 0.052(6) 0.053(6) 0.061(6) -0.011(5) 0.007(5) -0.008(5)
C22 0.098(8) 0.039(6) 0.087(7) -0.009(5) -0.003(7) 0.005(6)
C23 0.076(8) 0.063(7) 0.093(8) -0.036(6) -0.022(7) -0.015(6)
C24 0.045(6) 0.051(6) 0.047(5) -0.011(4) -0.008(5) 0.000(5)
C25 0.039(6) 0.075(7) 0.080(7) -0.023(5) -0.005(5) -0.020(5)
C26 0.045(5) 0.032(5) 0.034(5) -0.003(4) -0.011(4) 0.016(4)
C27 0.054(7) 0.058(6) 0.078(7) -0.032(5) -0.005(6) 0.003(6)
C28 0.018(5) 0.071(6) 0.087(7) -0.030(5) -0.010(5) 0.019(4)
C29 0.046(6) 0.045(5) 0.057(6) -0.009(4) -0.012(5) 0.018(4)
C30 0.051(6) 0.029(5) 0.049(5) -0.007(4) -0.019(5) -0.001(4)
C31 0.028(5) 0.044(5) 0.044(5) -0.013(4) -0.001(4) -0.002(4)
C32 0.054(6) 0.050(5) 0.068(6) -0.016(4) 0.017(5) -0.020(5)
C33 0.048(6) 0.038(5) 0.048(5) -0.003(4) -0.007(5) 0.003(5)
C34 0.041(6) 0.061(6) 0.060(6) -0.009(5) 0.004(5) -0.007(5)
C35 0.025(5) 0.071(7) 0.052(6) -0.029(5) -0.010(5) 0.006(5)
C36 0.050(6) 0.064(6) 0.056(6) -0.014(5) -0.017(5) -0.003(5)
C37 0.053(6) 0.039(5) 0.061(6) -0.011(4) -0.003(5) -0.007(4)
C42 0.157(8) 0.122(7) 0.099(7) -0.033(6) 0.062(6) 0.046(6)
C43 0.068(7) 0.090(7) 0.123(9) 0.004(6) 0.029(7) -0.021(6)
C44 0.043(6) 0.045(5) 0.028(5) -0.006(4) -0.004(4) -0.006(4)
C45 0.034(5) 0.072(6) 0.038(5) -0.010(4) 0.001(4) 0.010(5)
C46 0.066(7) 0.064(6) 0.039(5) 0.004(4) 0.003(5) 0.005(5)
C47 0.055(6) 0.084(7) 0.043(6) 0.004(5) -0.019(5) 0.018(5)
C48 0.063(6) 0.064(6) 0.053(6) -0.042(5) 0.001(5) -0.001(5)
C49 0.024(5) 0.054(6) 0.052(6) -0.023(4) -0.015(4) 0.006(4)
C51 0.034(5) 0.059(6) 0.061(6) -0.013(5) 0.012(5) -0.019(5)
C52 0.036(5) 0.042(5) 0.074(6) 0.007(5) 0.017(5) -0.016(4)
C53 0.041(5) 0.041(5) 0.094(7) 0.007(5) 0.000(5) -0.001(4)
C54 0.044(6) 0.033(5) 0.054(6) 0.012(4) 0.006(5) -0.003(4)
C55 0.030(5) 0.047(5) 0.038(5) -0.007(4) 0.000(4) -0.006(4)
C56 0.050(6) 0.034(5) 0.082(7) -0.003(4) 0.004(5) -0.001(4)
C57 0.038(5) 0.056(6) 0.037(5) -0.014(4) 0.006(4) -0.015(4)
C58 0.043(6) 0.055(6) 0.052(6) -0.008(5) 0.008(5) 0.001(5)
C59 0.030(5) 0.061(6) 0.050(6) -0.033(5) -0.006(4) 0.000(5)
C60 0.117(9) 0.090(7) 0.090(8) -0.047(6) 0.032(7) -0.023(6)
C61 0.063(7) 0.085(7) 0.036(5) 0.026(5) -0.005(5) 0.002(5)
C63 0.028(5) 0.035(5) 0.041(5) -0.012(4) -0.001(4) -0.004(4)
C64 0.083(7) 0.054(6) 0.089(7) -0.021(5) 0.012(6) 0.012(5)
C65 0.070(7) 0.080(7) 0.046(6) -0.009(5) -0.022(5) 0.003(6)
C66 0.039(5) 0.032(5) 0.048(5) -0.016(4) -0.001(4) 0.003(4)
C67 0.044(5) 0.043(5) 0.035(5) -0.015(4) -0.009(4) 0.006(4)
C68 0.052(6) 0.043(5) 0.041(5) -0.012(4) -0.013(4) 0.022(4)
C69 0.076(7) 0.038(5) 0.041(5) -0.017(4) -0.011(5) 0.000(5)
C70 0.063(7) 0.045(6) 0.074(6) -0.022(5) -0.009(6) -0.008(5)
C71 0.032(5) 0.061(6) 0.057(6) -0.026(4) -0.005(4) -0.001(4)
C72 0.041(5) 0.050(5) 0.026(4) -0.008(4) 0.002(4) 0.001(4)
C73 0.035(5) 0.050(5) 0.034(5) -0.015(4) -0.002(4) 0.009(4)
C74 0.052(6) 0.072(6) 0.045(6) -0.018(5) -0.007(5) 0.014(5)
C75 0.028(5) 0.069(6) 0.037(5) -0.008(5) -0.024(5) -0.007(4)
C76 0.048(5) 0.049(5) 0.057(6) -0.026(4) -0.009(5) 0.001(4)
C77 0.048(6) 0.043(5) 0.053(6) -0.021(4) -0.002(5) 0.006(4)
C78 0.037(5) 0.052(5) 0.025(5) -0.017(4) -0.006(4) -0.004(4)
C79 0.051(6) 0.055(6) 0.059(6) -0.025(5) -0.002(5) 0.003(5)
C80 0.030(5) 0.061(6) 0.078(6) -0.040(5) 0.007(5) 0.006(4)
C81 0.043(5) 0.054(5) 0.060(6) -0.027(4) -0.002(5) 0.003(4)
C82 0.049(6) 0.051(5) 0.057(6) -0.020(4) -0.012(5) -0.011(4)
C83 0.050(6) 0.049(5) 0.054(5) -0.025(4) -0.001(5) -0.015(4)
C84 0.080(7) 0.093(7) 0.057(6) -0.017(5) -0.031(6) 0.008(6)
C86 0.088(7) 0.091(7) 0.072(6) -0.016(5) -0.037(6) 0.064(6)
C87 0.085(7) 0.054(5) 0.062(6) -0.002(4) -0.034(5) 0.015(5)
C88 0.035(5) 0.036(5) 0.056(6) -0.008(4) 0.003(5) -0.001(4)
N1 0.027(4) 0.036(4) 0.040(4) -0.004(3) 0.009(3) -0.003(3)
N2 0.037(4) 0.044(4) 0.036(4) -0.004(3) 0.005(3) -0.008(3)
N3 0.033(4) 0.042(4) 0.065(5) -0.019(4) -0.006(4) -0.008(4)
N4 0.043(4) 0.037(4) 0.059(5) -0.011(3) -0.008(4) -0.009(3)
N5 0.038(4) 0.036(4) 0.035(4) 0.005(3) -0.002(4) 0.002(3)
N6 0.050(5) 0.042(4) 0.040(4) -0.004(3) -0.008(4) -0.004(3)
N7 0.024(4) 0.044(4) 0.052(4) -0.016(3) 0.005(3) -0.004(3)
N8 0.048(4) 0.043(4) 0.038(4) -0.016(3) 0.002(3) -0.007(3)
O1 0.055(4) 0.048(3) 0.059(4) -0.019(3) -0.014(3) 0.007(3)
O2 0.022(3) 0.095(4) 0.052(4) -0.005(3) -0.010(3) -0.007(3)
O4 0.057(4) 0.038(3) 0.053(3) -0.017(3) -0.010(3) 0.009(3)
O5 0.064(4) 0.059(4) 0.058(4) -0.026(3) -0.036(3) 0.023(3)
O6 0.031(3) 0.079(4) 0.052(4) -0.006(3) -0.001(3) -0.007(3)
O7 0.082(5) 0.059(4) 0.056(4) 0.000(3) 0.005(3) 0.031(3)
O8 0.116(6) 0.080(4) 0.037(4) 0.013(3) 0.022(4) 0.037(4)
O9 0.039(4) 0.085(4) 0.123(5) -0.052(4) -0.021(4) 0.004(3)
O10 0.026(4) 0.100(5) 0.161(6) -0.063(4) -0.018(4) -0.001(3)
O11 0.057(4) 0.054(4) 0.058(4) -0.011(3) 0.003(3) 0.002(3)
O12 0.059(4) 0.056(4) 0.053(4) -0.023(3) 0.010(3) -0.022(3)
O13 0.070(4) 0.065(4) 0.070(4) -0.030(3) 0.043(3) -0.017(3)
O14 0.055(4) 0.055(4) 0.079(4) -0.030(3) 0.024(3) -0.023(3)
O15 0.038(4) 0.085(4) 0.066(4) 0.005(3) -0.012(3) -0.013(3)
O17 0.022(3) 0.098(5) 0.077(4) 0.008(3) 0.001(3) -0.016(3)
O18 0.057(4) 0.056(3) 0.040(3) -0.015(3) -0.005(3) 0.004(3)
O19 0.037(4) 0.088(4) 0.125(5) -0.055(4) 0.004(4) -0.008(3)
O20 0.066(4) 0.079(4) 0.047(4) -0.014(3) -0.016(3) 0.033(3)
O21 0.073(5) 0.099(5) 0.054(4) -0.034(3) -0.015(4) 0.033(4)
O22 0.024(3) 0.084(4) 0.156(6) -0.070(4) 0.004(4) -0.002(3)

loop_
_atom_type_symbol
_atom_type_description
_atom_type_scat_dispersion_real
_atom_type_scat_dispersion_imag
_atom_type_scat_source
C C 0.0033 0.0016 'International Tables Vol C Tables 4.2.6.8 and 6.1.1.4'
H H 0.0000 0.0000 'International Tables Vol C Tables 4.2.6.8 and 6.1.1.4'
N N 0.0061 0.0033 'International Tables Vol C Tables 4.2.6.8 and 6.1.1.4'
O O 0.0106 0.0060 'International Tables Vol C Tables 4.2.6.8 and 6.1.1.4'

loop_
_geom_angle_atom_site_label_1
_geom_angle_atom_site_label_2
_geom_angle_atom_site_label_3
_geom_angle
C2 C1 C6 119.1(8)
C3 C2 C1 121.3(7)
C2 C3 C4 120.6(7)
C5 C4 C3 117.3(7)
C5 C4 C7 109.4(6)
C3 C4 C7 133.2(7)
C6 C5 C4 122.1(7)
C6 C5 N1 129.4(7)
C4 C5 N1 108.5(6)
C5 C6 C1 119.6(7)
C14 C7 C4 130.8(7)
C14 C7 C12 124.1(7)
C4 C7 C12 103.9(6)
O2 C8 N1 121.1(7)
O2 C8 C9 125.6(7)
N1 C8 C9 113.3(7)
C8 C9 C10 110.8(6)
C9 C10 C11 110.8(6)
C10 C11 C16 109.4(5)
C10 C11 C12 110.3(6)
C16 C11 C12 110.3(5)
C10 C11 C17 110.1(6)
C16 C11 C17 112.2(6)
C12 C11 C17 104.4(5)
N1 C12 N2 107.0(5)
N1 C12 C7 102.5(5)
N2 C12 C7 113.9(5)
N1 C12 C11 116.5(6)
N2 C12 C11 100.9(5)
C7 C12 C11 116.2(6)
C7 C14 C88 121.9(7)
C7 C14 C15 121.1(7)
C88 C14 C15 116.8(6)
O6 C15 C14 113.9(5)
O6 C15 C16 108.5(5)
C14 C15 C16 110.0(6)
C11 C16 C15 115.2(5)
C18 C17 C11 105.4(5)
N2 C18 C17 99.5(5)
C24 C20 C21 119.3(7)
C24 C20 C26 109.1(7)
C21 C20 C26 131.2(8)
C22 C21 C20 118.5(8)
C23 C22 C21 120.1(8)
C22 C23 C25 123.6(9)
C25 C24 C20 122.3(8)
C25 C24 N3 128.5(8)
C20 C24 N3 109.1(7)
C23 C25 C24 116.3(8)
C33 C26 C20 131.1(7)
C33 C26 C31 123.2(7)
C20 C26 C31 103.9(6)
O10 C27 N3 121.4(8)
O10 C27 C28 125.0(8)
N3 C27 C28 113.5(7)
C27 C28 C29 112.3(6)
C28 C29 C30 111.6(6)
C32 C30 C37 113.4(6)
C32 C30 C29 108.1(6)
C37 C30 C29 110.7(6)
C32 C30 C31 109.8(6)
C37 C30 C31 104.8(5)
C29 C30 C31 109.9(6)
N3 C31 N4 105.4(6)
N3 C31 C26 102.8(6)
N4 C31 C26 113.6(6)
N3 C31 C30 116.7(6)
N4 C31 C30 100.5(5)
C26 C31 C30 117.5(6)
C34 C32 C30 115.1(6)
C26 C33 C35 121.4(7)
C26 C33 C34 120.2(7)
C35 C33 C34 117.9(7)
O9 C34 C32 110.8(6)
O9 C34 C33 112.6(6)
C32 C34 C33 111.1(6)
O7 C35 O8 124.2(8)
O7 C35 C33 124.9(8)
O8 C35 C33 110.9(7)
N4 C36 C37 98.5(5)
C36 C37 C30 105.4(5)
C45 C44 C49 122.9(7)
C45 C44 C63 131.8(7)
C49 C44 C63 105.1(6)
C44 C45 C46 118.2(7)
C47 C46 C45 121.4(7)
C46 C47 C48 120.7(7)
C49 C48 C47 117.7(7)
C44 C49 N5 113.5(6)
C44 C49 C48 119.0(7)
N5 C49 C48 127.5(7)
O17 C51 N5 121.8(7)
O17 C51 C52 125.5(7)
N5 C51 C52 112.7(7)
C51 C52 C53 109.3(6)
C52 C53 C54 111.6(6)
C56 C54 C53 108.8(6)
C56 C54 C61 113.0(6)
C53 C54 C61 110.9(7)
C56 C54 C55 110.3(6)
C53 C54 C55 109.2(6)
C61 C54 C55 104.7(6)
N6 C55 N5 105.6(6)
N6 C55 C63 114.1(6)
N5 C55 C63 102.6(5)
N6 C55 C54 101.8(6)
N5 C55 C54 114.7(6)
C63 C55 C54 117.8(6)
C58 C56 C54 115.1(6)
C63 C57 C59 120.4(7)
C63 C57 C58 121.4(7)
C59 C57 C58 117.7(7)
O15 C58 C56 111.3(6)
O15 C58 C57 112.8(6)
C56 C58 C57 109.0(6)
O14 C59 O13 122.7(8)
O14 C59 C57 127.3(7)
O13 C59 C57 109.9(7)
C65 C61 C54 105.0(5)
C57 C63 C44 131.0(7)
C57 C63 C55 122.0(7)
C44 C63 C55 106.1(6)
N6 C65 C61 99.3(6)
C67 C66 C71 122.7(7)
C67 C66 N7 110.4(7)
C71 C66 N7 126.9(7)
C66 C67 C68 119.1(7)
C66 C67 C72 107.8(6)
C68 C67 C72 133.0(7)
C67 C68 C69 118.8(7)
C70 C69 C68 121.2(7)
C71 C70 C69 120.5(7)
C70 C71 C66 117.6(7)
C73 C72 C67 130.9(7)
C73 C72 C78 123.2(7)
C67 C72 C78 104.6(6)
C72 C73 C75 121.6(7)
C72 C73 C74 120.7(7)
C75 C73 C74 117.4(6)
O19 C74 C73 113.9(6)
O19 C74 C76 108.6(6)
C73 C74 C76 110.4(6)
O21 C75 O20 121.6(8)
O21 C75 C73 128.4(7)
O20 C75 C73 110.0(7)
C74 C76 C77 117.8(6)
C81 C77 C76 110.5(6)
C81 C77 C78 111.7(6)
C76 C77 C78 109.0(6)
C81 C77 C83 110.5(6)
C76 C77 C83 111.5(6)
C78 C77 C83 103.5(6)
N8 C78 N7 107.1(5)
N8 C78 C72 113.5(6)
N7 C78 C72 101.9(5)
N8 C78 C77 101.6(5)
N7 C78 C77 114.8(6)
C72 C78 C77 117.8(6)
O22 C79 N7 122.9(7)
O22 C79 C80 122.7(7)
N7 C79 C80 114.4(7)
C79 C80 C81 111.3(6)
C77 C81 C80 112.4(6)
N8 C82 C83 98.8(6)
C82 C83 C77 105.3(5)
O5 C88 O4 124.3(7)
O5 C88 C14 125.4(7)
O4 C88 C14 110.2(6)
C8 N1 C5 127.3(6)
C8 N1 C12 122.0(6)
C5 N1 C12 109.7(6)
O1 N2 C18 111.1(5)
O1 N2 C12 110.1(5)
C18 N2 C12 108.4(5)
C27 N3 C24 127.2(7)
C27 N3 C31 122.5(6)
C24 N3 C31 109.5(6)
O11 N4 C36 108.5(5)
O11 N4 C31 110.4(5)
C36 N4 C31 105.6(5)
C51 N5 C49 127.8(7)
C51 N5 C55 124.9(6)
C49 N5 C55 106.3(5)
O12 N6 C65 109.1(5)
O12 N6 C55 110.9(5)
C65 N6 C55 106.4(6)
C79 N7 C66 127.8(6)
C79 N7 C78 122.7(6)
C66 N7 C78 108.1(6)
O18 N8 C82 108.8(5)
O18 N8 C78 110.6(5)
C82 N8 C78 106.5(5)
C19 O1 N2 109.0(5)
C88 O4 C87 115.3(5)
C35 O8 C42 115.5(6)
N4 O11 C43 106.5(5)
C64 O12 N6 108.0(5)
C59 O13 C60 115.9(6)
C84 O18 N8 108.3(5)
C75 O20 C86 115.8(6)

loop_
_geom_bond_atom_site_label_1
_geom_bond_atom_site_label_2
_geom_bond_distance
C1 C2 1.378(9)
C1 C6 1.389(8)
C2 C3 1.350(9)
C3 C4 1.404(8)
C4 C5 1.387(8)
C4 C7 1.480(8)
C5 C6 1.358(8)
C5 N1 1.408(7)
C7 C14 1.296(8)
C7 C12 1.522(8)
C8 O2 1.216(8)
C8 N1 1.368(8)
C8 C9 1.510(9)
C9 C10 1.515(8)
C10 C11 1.525(8)
C11 C16 1.525(8)
C11 C12 1.553(8)
C11 C17 1.560(8)
C12 N1 1.461(7)
C12 N2 1.488(7)
C14 C88 1.506(9)
C14 C15 1.508(8)
C15 O6 1.420(6)
C15 C16 1.525(7)
C17 C18 1.517(7)
C18 N2 1.436(7)
C19 O1 1.413(7)
C20 C24 1.384(9)
C20 C21 1.391(8)
C20 C26 1.502(8)
C21 C22 1.379(9)
C22 C23 1.352(10)
C23 C25 1.368(9)
C24 C25 1.375(8)
C24 N3 1.428(8)
C26 C33 1.327(9)
C26 C31 1.532(8)
C27 O10 1.203(8)
C27 N3 1.364(9)
C27 C28 1.487(8)
C28 C29 1.516(8)
C29 C30 1.534(8)
C30 C32 1.524(9)
C30 C37 1.532(8)
C30 C31 1.559(8)
C31 N3 1.470(7)
C31 N4 1.491(8)
C32 C34 1.519(9)
C33 C35 1.459(9)
C33 C34 1.535(8)
C34 O9 1.411(7)
C35 O7 1.198(7)
C35 O8 1.326(8)
C36 N4 1.469(7)
C36 C37 1.523(7)
C42 O8 1.458(8)
C43 O11 1.445(7)
C44 C45 1.361(8)
C44 C49 1.387(9)
C44 C63 1.471(8)
C45 C46 1.380(8)
C46 C47 1.367(9)
C47 C48 1.417(8)
C48 C49 1.404(8)
C49 N5 1.393(8)
C51 O17 1.215(8)
C51 N5 1.334(8)
C51 C52 1.486(9)
C52 C53 1.527(8)
C53 C54 1.532(8)
C54 C56 1.513(9)
C54 C61 1.534(8)
C54 C55 1.545(8)
C55 N6 1.479(7)
C55 N5 1.481(7)
C55 C63 1.510(8)
C56 C58 1.514(8)
C57 C63 1.317(8)
C57 C59 1.489(9)
C57 C58 1.535(8)
C58 O15 1.403(7)
C59 O14 1.189(7)
C59 O13 1.335(7)
C60 O13 1.421(7)
C61 C65 1.524(8)
C64 O12 1.419(7)
C65 N6 1.453(7)
C66 C67 1.374(9)
C66 C71 1.389(8)
C66 N7 1.416(7)
C67 C68 1.384(8)
C67 C72 1.492(8)
C68 C69 1.384(8)
C69 C70 1.382(9)
C70 C71 1.375(8)
C72 C73 1.335(8)
C72 C78 1.517(8)
C73 C75 1.464(9)
C73 C74 1.505(8)
C74 O19 1.421(8)
C74 C76 1.510(9)
C75 O21 1.181(7)
C75 O20 1.342(7)
C76 C77 1.523(8)
C77 C81 1.498(8)
C77 C78 1.557(8)
C77 C83 1.574(8)
C78 N8 1.478(7)
C78 N7 1.478(7)
C79 O22 1.220(8)
C79 N7 1.344(8)
C79 C80 1.495(8)
C80 C81 1.519(7)
C82 N8 1.468(7)
C82 C83 1.518(8)
C84 O18 1.416(6)
C86 O20 1.449(7)
C87 O4 1.452(6)
C88 O5 1.189(7)
C88 O4 1.332(7)
N2 O1 1.428(6)
N4 O11 1.436(6)
N6 O12 1.437(6)
N8 O18 1.429(6)
